data_8101939
loop_
_publ_author_name
'Zhang, Q.-W.'
'Wang, G.-X.'

_publ_section_title
;
Crystal structure of catena-[dodecaaqua(\m^3^-benzene-1,3,5-
tricarboxylato)(\m^2^-benzene-1,3,5-tricarboxylato)-tricopper
(II)], Cu~3~(H~2~O)~12~(C~9~H~3~O~6~)~2~
;
_journal_issue 1
_journal_name_full 'Zeitschrift f\"ur Kristallographie - New Crystal Structures'
_journal_page_first 101
_journal_page_last 102
_journal_volume 221
_journal_year 2006
_chemical_formula_moiety 'C18 H30 Cu3 O24'
_chemical_formula_sum 'C18 H30 Cu3 O24'
_chemical_formula_weight 821.04
_chemical_name_systematic
;
catena-[(\m~3~-benzene-1,3,5-tricarboxylato)(\m~2~-benzene-1,3,5-
tricarboxylato)-dodecaaqua-tricopper(ii)] 
;
_space_group_IT_number 5
_symmetry_cell_setting monoclinic
_symmetry_space_group_name_Hall 'C 2y'
_symmetry_space_group_name_H-M 'C 1 2 1'
_atom_sites_solution_hydrogens geom
_atom_sites_solution_primary direct
_atom_sites_solution_secondary difmap
_audit_creation_method SHELXL-97
_cell_angle_alpha 90.00
_cell_angle_beta 111.934(18)
_cell_angle_gamma 90.00
_cell_formula_units_Z 2
_cell_length_a 17.412(2)
_cell_length_b 12.913(3)
_cell_length_c 6.56690(10)
_cell_measurement_reflns_used 2031
_cell_measurement_temperature 293(2)
_cell_measurement_theta_max 27.48
_cell_measurement_theta_min 2.02
_cell_volume 1369.6(4)
_computing_cell_refinement 'CrystalClear (Rigaku Corp., 2000)'
_computing_data_collection 'CrystalClear (Rigaku Corp., 2000)'
_computing_data_reduction 'CrystalClear (Rigaku Corp., 2000)'
_computing_molecular_graphics 'SHELXTL (Bruker, 2002)'
_computing_publication_material SHELXL-97
_computing_structure_refinement 'SHELXL-97 (Sheldrick, 1997)'
_computing_structure_solution 'SHELXS-97 (Sheldrick, 1997)'
_diffrn_ambient_temperature 293(2)
_diffrn_measured_fraction_theta_full 0.994
_diffrn_measured_fraction_theta_max 0.994
_diffrn_measurement_device_type 'Rigaku AFC-7 & Mercury CCD'
_diffrn_measurement_method '\w scan'
_diffrn_radiation_monochromator graphite
_diffrn_radiation_source 'fine-focus sealed tube'
_diffrn_radiation_type MoK\a
_diffrn_radiation_wavelength 0.71073
_diffrn_reflns_av_R_equivalents 0.0452
_diffrn_reflns_av_sigmaI/netI 0.0595
_diffrn_reflns_limit_h_max 22
_diffrn_reflns_limit_h_min -22
_diffrn_reflns_limit_k_max 16
_diffrn_reflns_limit_k_min -16
_diffrn_reflns_limit_l_max 8
_diffrn_reflns_limit_l_min -8
_diffrn_reflns_number 5377
_diffrn_reflns_theta_full 27.48
_diffrn_reflns_theta_max 27.48
_diffrn_reflns_theta_min 2.02
_diffrn_standards_decay_% none
_diffrn_standards_interval_count none
_diffrn_standards_interval_time none
_diffrn_standards_number none
_exptl_absorpt_coefficient_mu 2.416
_exptl_absorpt_correction_T_max 0.865
_exptl_absorpt_correction_T_min 0.793
_exptl_absorpt_correction_type empirical
_exptl_absorpt_process_details 'SADABS (Sheldrick, 1996)'
_exptl_crystal_colour blue
_exptl_crystal_density_diffrn 1.991
_exptl_crystal_density_method 'not measured'
_exptl_crystal_description Prism
_exptl_crystal_F_000 834
_exptl_crystal_size_max 0.20
_exptl_crystal_size_mid 0.08
_exptl_crystal_size_min 0.06
_refine_diff_density_max 0.400
_refine_diff_density_min -0.601
_refine_diff_density_rms 0.086
_refine_ls_abs_structure_details 'Flack H D (1983), Acta Cryst. A39, 876-881'
_refine_ls_abs_structure_Flack 0.554(17)
_refine_ls_extinction_method none
_refine_ls_goodness_of_fit_ref 0.989
_refine_ls_hydrogen_treatment mixed
_refine_ls_matrix_type full
_refine_ls_number_parameters 208
_refine_ls_number_reflns 2967
_refine_ls_number_restraints 1
_refine_ls_restrained_S_all 0.989
_refine_ls_R_factor_gt 0.0363
_refine_ls_shift/su_max 0.000
_refine_ls_shift/su_mean 0.000
_refine_ls_structure_factor_coef Fsqd
_refine_ls_weighting_details 'calc w=1/[\s^2^(Fo^2^)+(0.0388P)^2^+0.0000P] where P=(Fo^2^+2Fc^2^)/3'
_refine_ls_weighting_scheme calc
_refine_ls_wR_factor_gt 0.0786
_refine_ls_wR_factor_ref 0.0826
_reflns_number_gt 2673
_reflns_number_total 2967
_reflns_threshold_expression I>2sigma(I)
_cod_data_source_file 1267-1735.cff
_cod_data_source_block global
_cod_original_sg_symbol_H-M C121
_cod_database_code 8101939
_refine_ls_r_factor_ref 0.0422

loop_
_symmetry_equiv_pos_as_xyz
'x, y, z'
'-x, y, -z'
'x+1/2, y+1/2, z'
'-x+1/2, y+1/2, -z'

loop_
_atom_site_label
_atom_site_type_symbol
_atom_site_fract_x
_atom_site_fract_y
_atom_site_fract_z
_atom_site_U_iso_or_equiv
_atom_site_adp_type
_atom_site_occupancy
_atom_site_symmetry_multiplicity
_atom_site_Wyckoff_symbol
_atom_site_calc_flag
_atom_site_refinement_flags
_atom_site_disorder_assembly
_atom_site_disorder_group
Cu1 Cu 0.25865(3) 0.10754(3) 0.23246(8) 0.01745(12) Uani 1 4 c d . . .
Cu2 Cu 0.0000 0.81946(5) 0.0000 0.02120(18) Uani 1 2 a d S . .
O1 O 0.35251(18) 0.0029(2) 0.3036(5) 0.0241(7) Uani 1 4 c d . . .
O1W O 0.17706(19) 0.0018(2) 0.0132(5) 0.0239(7) Uani 1 4 c d . . .
H1 H 0.2039 -0.0515 0.0258 0.029 Uiso 1 4 c d R . .
H2 H 0.1531 0.0128 -0.1184 0.029 Uiso 1 4 c d R . .
O2 O 0.28520(19) -0.1407(2) 0.1514(5) 0.0262(7) Uani 1 4 c d . . .
O2W O 0.2792(2) 0.1703(2) -0.0433(6) 0.0349(8) Uani 1 4 c d . . .
H3 H 0.2604 0.2249 -0.1044 0.042 Uiso 1 4 c d R . .
H4 H 0.3260 0.1636 -0.0428 0.042 Uiso 1 4 c d R . .
O3 O 0.5690(2) -0.4791(2) 0.5719(6) 0.0325(8) Uani 1 4 c d . . .
O3W O 0.34184(19) 0.2179(2) 0.4316(5) 0.0267(7) Uani 1 4 c d . . .
H5 H 0.3057 0.2593 0.4267 0.032 Uiso 1 4 c d R . .
H6 H 0.3652 0.2001 0.5599 0.032 Uiso 1 4 c d R . .
O4 O 0.15754(19) 0.1996(2) 0.1703(6) 0.0234(7) Uani 1 4 c d . . .
O4W O 0.2344(2) 0.0403(2) 0.5023(5) 0.0310(8) Uani 1 4 c d . . .
H7 H 0.2152 0.0715 0.5804 0.037 Uiso 1 4 c d R . .
H8 H 0.2466 -0.0181 0.5523 0.037 Uiso 1 4 c d R . .
O5 O 0.21593(19) 0.3449(2) 0.3420(5) 0.0277(7) Uani 1 4 c d . . .
O5W O -0.0829(2) 0.9154(3) -0.2063(6) 0.0513(12) Uani 1 4 c d . . .
H9 H -0.1137 0.9438 -0.1552 0.062 Uiso 1 4 c d R . .
H10 H -0.0880 0.9453 -0.3206 0.062 Uiso 1 4 c d R . .
O6 O 0.06544(18) 0.6751(2) 0.1106(5) 0.0256(7) Uani 1 4 c d . . .
O6W O -0.0569(2) 0.8242(3) 0.2364(6) 0.0362(8) Uani 1 4 c d . . .
H11 H -0.0685 0.8681 0.3098 0.043 Uiso 1 4 c d R . .
H12 H -0.0647 0.7672 0.2798 0.043 Uiso 1 4 c d R . .
C1 C 0.4268(2) -0.1539(3) 0.3932(7) 0.0161(8) Uani 1 4 c d . . .
C2 C 0.4272(3) -0.2613(4) 0.3940(7) 0.0188(9) Uani 1 4 c d . . .
H2A H 0.3781 -0.2971 0.3227 0.023 Uiso 1 4 c calc R . .
C3 C 0.5000 -0.3162(4) 0.5000 0.0180(12) Uani 1 2 b d S . .
C4 C 0.5000 -0.1000(4) 0.5000 0.0187(12) Uani 1 2 b d S . .
H4A H 0.5000 -0.0280 0.5000 0.022 Uiso 1 2 b calc SR . .
C5 C 0.3492(2) -0.0933(3) 0.2766(6) 0.0178(8) Uani 1 4 c d . . .
C6 C 0.5000 -0.4314(5) 0.5000 0.0223(14) Uani 1 2 b d S . .
C7 C 0.0738(3) 0.3496(3) 0.1048(7) 0.0148(8) Uani 1 4 c d . . .
C8 C 0.0730(3) 0.4571(3) 0.1066(7) 0.0185(9) Uani 1 4 c d . . .
H8A H 0.1217 0.4934 0.1798 0.022 Uiso 1 4 c calc R . .
C9 C 0.0000 0.5106(4) 0.0000 0.0168(12) Uani 1 2 a d S . .
C10 C 0.0000 0.2960(4) 0.0000 0.0175(12) Uani 1 2 a d S . .
H10A H 0.0000 0.2239 0.0000 0.021 Uiso 1 2 a calc SR . .
C11 C 0.1549(3) 0.2940(3) 0.2143(6) 0.0171(8) Uani 1 4 c d . . .
C12 C 0.0000 0.6261(4) 0.0000 0.0188(13) Uani 1 2 a d S . .

loop_
_atom_site_aniso_label
_atom_site_aniso_U_11
_atom_site_aniso_U_22
_atom_site_aniso_U_33
_atom_site_aniso_U_23
_atom_site_aniso_U_13
_atom_site_aniso_U_12
Cu1 0.0149(2) 0.0099(2) 0.0254(3) 0.0003(2) 0.00493(18) 0.0013(2)
Cu2 0.0232(4) 0.0110(3) 0.0283(4) 0.000 0.0084(3) 0.000
O1 0.0195(16) 0.0122(14) 0.0352(19) -0.0034(13) 0.0039(14) 0.0030(11)
O1W 0.0233(17) 0.0197(15) 0.0237(17) -0.0004(13) 0.0030(14) 0.0012(12)
O2 0.0163(15) 0.0190(14) 0.0345(18) -0.0048(13) -0.0007(14) 0.0023(12)
O2W 0.0291(18) 0.0263(17) 0.055(2) 0.0191(17) 0.0220(17) 0.0106(15)
O3 0.035(2) 0.0170(16) 0.0340(19) -0.0009(15) 0.0001(16) 0.0048(14)
O3W 0.0226(17) 0.0220(16) 0.0291(19) 0.0003(14) 0.0023(15) 0.0042(13)
O4 0.0195(16) 0.0138(14) 0.0337(19) -0.0007(13) 0.0064(14) 0.0032(12)
O4W 0.0384(19) 0.0230(16) 0.0350(18) 0.0095(14) 0.0177(16) 0.0067(14)
O5 0.0211(16) 0.0215(16) 0.0319(18) -0.0055(14) -0.0002(14) 0.0031(13)
O5W 0.064(3) 0.056(3) 0.049(2) 0.027(2) 0.039(2) 0.039(2)
O6 0.0214(16) 0.0135(14) 0.0350(19) -0.0025(13) 0.0025(15) -0.0045(13)
O6W 0.049(2) 0.0209(15) 0.048(2) -0.0020(17) 0.0289(18) -0.0029(16)
C1 0.0132(19) 0.0158(19) 0.015(2) -0.0010(15) 0.0008(16) 0.0022(14)
C2 0.017(2) 0.017(2) 0.020(2) 0.0015(18) 0.0048(19) -0.0021(17)
C3 0.023(3) 0.013(3) 0.015(3) 0.000 0.004(3) 0.000
C4 0.026(3) 0.009(2) 0.024(3) 0.000 0.012(3) 0.000
C5 0.0162(19) 0.019(2) 0.019(2) 0.0011(17) 0.0069(16) 0.0024(16)
C6 0.029(3) 0.015(3) 0.015(3) 0.000 -0.001(3) 0.000
C7 0.018(2) 0.0127(18) 0.016(2) 0.0016(15) 0.0083(17) 0.0020(14)
C8 0.019(2) 0.0155(19) 0.022(2) -0.0018(16) 0.0081(18) -0.0009(15)
C9 0.020(3) 0.012(2) 0.021(3) 0.000 0.011(2) 0.000
C10 0.022(3) 0.015(3) 0.015(3) 0.000 0.006(2) 0.000
C11 0.018(2) 0.0163(19) 0.0151(19) -0.0005(16) 0.0043(16) -0.0002(16)
C12 0.017(3) 0.020(3) 0.017(3) 0.000 0.003(2) 0.000

loop_
_atom_type_symbol
_atom_type_description
_atom_type_scat_dispersion_real
_atom_type_scat_dispersion_imag
_atom_type_scat_source
C C 0.0033 0.0016 'International Tables Vol C Tables 4.2.6.8 and 6.1.1.4'
H H 0.0000 0.0000 'International Tables Vol C Tables 4.2.6.8 and 6.1.1.4'
O O 0.0106 0.0060 'International Tables Vol C Tables 4.2.6.8 and 6.1.1.4'
Cu Cu 0.3201 1.2651 'International Tables Vol C Tables 4.2.6.8 and 6.1.1.4'

loop_
_geom_angle_atom_site_label_1
_geom_angle_atom_site_label_2
_geom_angle_atom_site_label_3
_geom_angle
_geom_angle_site_symmetry_1
_geom_angle_site_symmetry_3
_geom_angle_publ_flag
O1 Cu1 O4 173.65(13) . . ?
O1 Cu1 O3W 89.97(12) . . ?
O4 Cu1 O3W 94.13(13) . . ?
O1 Cu1 O1W 90.32(12) . . ?
O4 Cu1 O1W 85.96(12) . . ?
O3W Cu1 O1W 175.72(13) . . ?
O1 Cu1 O2W 94.13(13) . . ?
O4 Cu1 O2W 90.82(13) . . ?
O3W Cu1 O2W 88.60(13) . . ?
O1W Cu1 O2W 87.12(13) . . ?
O1 Cu1 O4W 86.05(13) . . ?
O4 Cu1 O4W 88.84(13) . . ?
O3W Cu1 O4W 93.60(13) . . ?
O1W Cu1 O4W 90.68(13) . . ?
O2W Cu1 O4W 177.79(14) . . ?
O5W Cu2 O5W 103.4(3) 2 . ?
O5W Cu2 O6W 93.51(14) 2 2 ?
O5W Cu2 O6W 84.44(14) . 2 ?
O5W Cu2 O6W 84.44(14) 2 . ?
O5W Cu2 O6W 93.51(14) . . ?
O6W Cu2 O6W 176.70(18) 2 . ?
O5W Cu2 O6 156.66(15) 2 2 ?
O5W Cu2 O6 98.62(16) . 2 ?
O6W Cu2 O6 96.31(13) 2 2 ?
O6W Cu2 O6 86.54(13) . 2 ?
O5W Cu2 O6 98.62(16) 2 . ?
O5W Cu2 O6 156.66(15) . . ?
O6W Cu2 O6 86.54(13) 2 . ?
O6W Cu2 O6 96.31(13) . . ?
O6 Cu2 O6 61.05(16) 2 . ?
O5W Cu2 C12 128.31(13) 2 . ?
O5W Cu2 C12 128.31(13) . . ?
O6W Cu2 C12 91.65(9) 2 . ?
O6W Cu2 C12 91.65(9) . . ?
O6 Cu2 C12 30.53(8) 2 . ?
O6 Cu2 C12 30.53(8) . . ?
C5 O1 Cu1 129.4(3) . . ?
Cu1 O1W H1 105.2 . . ?
Cu1 O1W H2 123.9 . . ?
H1 O1W H2 107.4 . . ?
Cu1 O2W H3 125.6 . . ?
Cu1 O2W H4 116.1 . . ?
H3 O2W H4 107.9 . . ?
Cu1 O3W H5 94.4 . . ?
Cu1 O3W H6 114.3 . . ?
H5 O3W H6 107.6 . . ?
C11 O4 Cu1 128.5(3) . . ?
Cu1 O4W H7 124.8 . . ?
Cu1 O4W H8 126.9 . . ?
H7 O4W H8 108.1 . . ?
Cu2 O5W H9 114.7 . . ?
Cu2 O5W H10 135.8 . . ?
H9 O5W H10 107.6 . . ?
C12 O6 Cu2 89.4(3) . . ?
Cu2 O6W H11 137.3 . . ?
Cu2 O6W H12 114.2 . . ?
H11 O6W H12 108.0 . . ?
C2 C1 C4 119.7(4) . . ?
C2 C1 C5 121.7(4) . . ?
C4 C1 C5 118.6(4) . . ?
C1 C2 C3 121.0(4) . . ?
C1 C2 H2A 119.5 . . ?
C3 C2 H2A 119.5 . . ?
C2 C3 C2 118.7(5) 2_656 . ?
C2 C3 C6 120.7(3) 2_656 . ?
C2 C3 C6 120.7(3) . . ?
C1 C4 C1 120.0(5) 2_656 . ?
C1 C4 H4A 120.0 2_656 . ?
C1 C4 H4A 120.0 . . ?
O1 C5 O2 123.6(4) . . ?
O1 C5 C1 117.3(4) . . ?
O2 C5 C1 119.0(4) . . ?
O3 C6 O3 122.1(6) 2_656 . ?
O3 C6 C3 118.9(3) 2_656 . ?
O3 C6 C3 118.9(3) . . ?
C8 C7 C10 119.4(4) . . ?
C8 C7 C11 118.8(4) . . ?
C10 C7 C11 121.8(4) . . ?
C9 C8 C7 120.3(4) . . ?
C9 C8 H8A 119.9 . . ?
C7 C8 H8A 119.9 . . ?
C8 C9 C8 120.1(5) . 2 ?
C8 C9 C12 119.9(3) . . ?
C8 C9 C12 119.9(3) 2 . ?
C7 C10 C7 120.4(5) . 2 ?
C7 C10 H10A 119.8 . . ?
C7 C10 H10A 119.8 2 . ?
O4 C11 O5 124.3(4) . . ?
O4 C11 C7 117.4(4) . . ?
O5 C11 C7 118.3(3) . . ?
O6 C12 O6 120.1(5) . 2 ?
O6 C12 C9 119.9(3) . . ?
O6 C12 C9 119.9(3) 2 . ?
O6 C12 Cu2 60.1(3) . . ?
O6 C12 Cu2 60.1(3) 2 . ?
C9 C12 Cu2 180.0 . . ?

loop_
_geom_bond_atom_site_label_1
_geom_bond_atom_site_label_2
_geom_bond_distance
_geom_bond_site_symmetry_2
_geom_bond_publ_flag
Cu1 O1 2.036(3) . ?
Cu1 O4 2.036(3) . ?
Cu1 O3W 2.103(3) . ?
Cu1 O1W 2.104(3) . ?
Cu1 O2W 2.132(3) . ?
Cu1 O4W 2.152(3) . ?
Cu2 O5W 1.998(4) 2 ?
Cu2 O5W 1.998(4) . ?
Cu2 O6W 2.132(3) 2 ?
Cu2 O6W 2.132(3) . ?
Cu2 O6 2.164(3) 2 ?
Cu2 O6 2.164(3) . ?
Cu2 C12 2.497(6) . ?
O1 C5 1.254(5) . ?
O1W H1 0.8190 . ?
O1W H2 0.8193 . ?
O2 C5 1.268(5) . ?
O2W H3 0.8171 . ?
O2W H4 0.8180 . ?
O3 C6 1.274(4) . ?
O3W H5 0.8166 . ?
O3W H6 0.8199 . ?
O4 C11 1.257(5) . ?
O4W H7 0.8156 . ?
O4W H8 0.8184 . ?
O5 C11 1.265(5) . ?
O5W H9 0.8181 . ?
O5W H10 0.8189 . ?
O6 C12 1.268(4) . ?
O6W H11 0.8170 . ?
O6W H12 0.8187 . ?
C1 C2 1.387(6) . ?
C1 C4 1.391(5) . ?
C1 C5 1.500(5) . ?
C2 C3 1.391(5) . ?
C2 H2A 0.9300 . ?
C3 C2 1.391(5) 2_656 ?
C3 C6 1.486(8) . ?
C4 C1 1.391(5) 2_656 ?
C4 H4A 0.9300 . ?
C6 O3 1.274(4) 2_656 ?
C7 C8 1.389(5) . ?
C7 C10 1.393(5) . ?
C7 C11 1.507(5) . ?
C8 C9 1.385(5) . ?
C8 H8A 0.9300 . ?
C9 C8 1.385(5) 2 ?
C9 C12 1.491(8) . ?
C10 C7 1.393(5) 2 ?
C10 H10A 0.9300 . ?
C12 O6 1.268(4) 2 ?

loop_
_geom_hbond_atom_site_label_D
_geom_hbond_atom_site_label_H
_geom_hbond_atom_site_label_A
_geom_hbond_distance_DH
_geom_hbond_distance_HA
_geom_hbond_distance_DA
_geom_hbond_angle_DHA
_geom_hbond_site_symmetry_A
O1W H1 O2 0.82 1.77 2.546(4) 157.0 .
O1W H2 O3 0.82 2.02 2.815(5) 164.7 3_454
O2W H3 O2 0.82 1.88 2.669(4) 160.4 4
O2W H4 O6 0.82 2.10 2.901(4) 164.7 4_545
O3W H5 O5 0.82 1.82 2.623(4) 165.6 .
O3W H5 O4 0.82 2.62 3.031(5) 113.1 .
O3W H6 O6 0.82 2.07 2.885(5) 171.4 4_546
O4W H7 O3 0.82 2.61 3.090(5) 119.2 3_455
O4W H7 O2W 0.82 2.63 3.254(5) 134.5 1_556
O4W H8 O5 0.82 1.92 2.738(4) 174.3 4_546
O5W H9 O1W 0.82 1.85 2.663(4) 174.2 2_565
O5W H10 O3 0.82 2.05 2.849(5) 165.6 4_565
O6W H11 O3 0.82 2.12 2.877(5) 153.8 4_566
O6W H12 O3W 0.82 2.29 2.885(5) 129.6 3_455
